data_7013881
loop_
_publ_author_name
'Basallote, Manuel G.'
'Estevan, Francisco'
'Feliz, Marta'
'Jes\'us Fern\'andez-Trujillo, M'
'Hoyos, Dora A.'
'Llusar, Rosa'
'Uriel, Santiago'
'Vicent, Cristian'

_publ_section_title
;
 Synthesis and structure of the incomplete cuboidal clusters
 [W3Se4H3(dmpe)3]+, [W3Se4H(3-x)(OH)x(dmpe)3]+ and
 [W3Se4(OH)3(dmpe)3]+, and the mechanism of the acid-assisted
 substitution of the coordinated hydrides.
;
_journal_issue 4
_journal_name_full 'Dalton transactions (Cambridge, England : 2003)'
_journal_page_first 530
_journal_page_last 536
_journal_paper_doi 10.1039/b315841a
_journal_year 2004
_chemical_formula_sum 'C42 H71 B O P6 Se4 W3'
_chemical_formula_weight 1656.01
_chemical_name_systematic
;
?
;
_space_group_IT_number 14
_symmetry_cell_setting monoclinic
_symmetry_space_group_name_Hall '-P 2ybc'
_symmetry_space_group_name_H-M 'P 1 21/c 1'
_atom_sites_solution_hydrogens geom
_atom_sites_solution_primary direct
_atom_sites_solution_secondary difmap
_audit_creation_method SHELXL-97
_cell_angle_alpha 90.00
_cell_angle_beta 98.760(3)
_cell_angle_gamma 90.00
_cell_formula_units_Z 4
_cell_length_a 15.097(2)
_cell_length_b 11.3593(15)
_cell_length_c 33.118(4)
_cell_measurement_temperature 293(2)
_cell_volume 5613.2(13)
_computing_cell_refinement 'Bruker SMART'
_computing_data_collection 'Bruker SMART'
_computing_data_reduction 'Bruker SHELXTL'
_computing_molecular_graphics 'Bruker SHELXTL'
_computing_publication_material 'Bruker SHELXTL'
_computing_structure_refinement 'SHELXL-97 (Sheldrick, 1997)'
_computing_structure_solution 'SHELXS-97 (Sheldrick, 1990)'
_diffrn_ambient_temperature 293(2)
_diffrn_measured_fraction_theta_full 1.000
_diffrn_measured_fraction_theta_max 1.000
_diffrn_measurement_device_type 'CCD area detector'
_diffrn_measurement_method 'phi and omega scans'
_diffrn_radiation_monochromator graphite
_diffrn_radiation_source 'fine-focus sealed tube'
_diffrn_radiation_type MoK\a
_diffrn_radiation_wavelength 0.71073
_diffrn_reflns_av_R_equivalents 0.1038
_diffrn_reflns_av_sigmaI/netI 0.1190
_diffrn_reflns_limit_h_max 17
_diffrn_reflns_limit_h_min -17
_diffrn_reflns_limit_k_max 13
_diffrn_reflns_limit_k_min -13
_diffrn_reflns_limit_l_max 28
_diffrn_reflns_limit_l_min -39
_diffrn_reflns_number 31377
_diffrn_reflns_theta_full 25.00
_diffrn_reflns_theta_max 25.00
_diffrn_reflns_theta_min 1.24
_exptl_absorpt_coefficient_mu 8.927
_exptl_absorpt_correction_type 'Bruker SADABS'
_exptl_crystal_colour violet
_exptl_crystal_density_diffrn 1.960
_exptl_crystal_density_method 'not measured'
_exptl_crystal_description plate
_exptl_crystal_F_000 3136
_exptl_crystal_size_max 0.16
_exptl_crystal_size_mid 0.15
_exptl_crystal_size_min 0.05
_refine_diff_density_max 1.079
_refine_diff_density_min -1.208
_refine_diff_density_rms 0.234
_refine_ls_extinction_method none
_refine_ls_goodness_of_fit_ref 0.973
_refine_ls_hydrogen_treatment mixed
_refine_ls_matrix_type full
_refine_ls_number_parameters 514
_refine_ls_number_reflns 9897
_refine_ls_number_restraints 0
_refine_ls_restrained_S_all 0.973
_refine_ls_R_factor_all 0.1082
_refine_ls_R_factor_gt 0.0527
_refine_ls_shift/su_max 0.001
_refine_ls_shift/su_mean 0.000
_refine_ls_structure_factor_coef Fsqd
_refine_ls_weighting_details 'calc w=1/[\s^2^(Fo^2^)+(0.0485P)^2^+0.0000P] where P=(Fo^2^+2Fc^2^)/3'
_refine_ls_weighting_scheme calc
_refine_ls_wR_factor_gt 0.1073
_refine_ls_wR_factor_ref 0.1223
_reflns_number_gt 6007
_reflns_number_total 9897
_reflns_threshold_expression >2sigma(I)
_cod_data_source_file b315841a.txt
_cod_data_source_block '[W3Se4(OH/H2)(dmpe)3]BPh4'
_cod_depositor_comments
;
The following automatic conversions were performed:
'_symmetry_cell_setting' value 'Monoclinic' changed to 'monoclinic'
according to '/home/saulius/struct/CIF-dictionaries/cif_core.dic'
dictionary named 'cif_core.dic' version 2.4.1 from 2010-06-29.

Automatic conversion script
Id: cif_fix_enum 1527 2010-12-29 10:47:43Z saulius 
;
_cod_original_cell_volume 5613.1(13)
_cod_original_sg_symbol_H-M P2(1)/c
_cod_database_code 7013881

loop_
_symmetry_equiv_pos_as_xyz
'x, y, z'
'-x, y+1/2, -z+1/2'
'-x, -y, -z'
'x, -y-1/2, z-1/2'

loop_
_atom_site_label
_atom_site_type_symbol
_atom_site_fract_x
_atom_site_fract_y
_atom_site_fract_z
_atom_site_U_iso_or_equiv
_atom_site_adp_type
_atom_site_occupancy
_atom_site_symmetry_multiplicity
_atom_site_calc_flag
_atom_site_refinement_flags
_atom_site_disorder_assembly
_atom_site_disorder_group
W1 W 0.84737(4) 0.92418(5) 0.178307(16) 0.02771(15) Uani 1 1 d . . .
W2 W 0.94360(4) 0.98493(5) 0.114618(16) 0.02927(16) Uani 1 1 d . . .
W3 W 0.79190(4) 1.11678(5) 0.127375(17) 0.02925(16) Uani 1 1 d . . .
Se1 Se 0.78721(9) 0.90779(12) 0.10417(4) 0.0344(3) Uani 1 1 d . . .
Se2 Se 1.01171(9) 0.93927(13) 0.18534(4) 0.0368(4) Uani 1 1 d . . .
Se3 Se 0.93439(10) 1.20089(12) 0.11337(5) 0.0446(4) Uani 1 1 d . . .
Se4 Se 0.80449(10) 1.11810(12) 0.20214(4) 0.0373(4) Uani 1 1 d . . .
P1 P 0.8773(3) 0.8644(3) 0.25124(11) 0.0399(10) Uani 1 1 d . . .
P2 P 0.6942(3) 0.8476(3) 0.18852(12) 0.0402(10) Uani 1 1 d . . .
P3 P 1.0989(3) 1.0197(4) 0.10042(12) 0.0427(10) Uani 1 1 d . . .
P4 P 0.9873(3) 0.7816(3) 0.09543(12) 0.0453(11) Uani 1 1 d . . .
P5 P 0.7446(3) 1.3238(3) 0.13295(13) 0.0419(10) Uani 1 1 d . . .
P6 P 0.7211(3) 1.1587(4) 0.05497(13) 0.0549(12) Uani 1 1 d . . .
C1 C 0.9473(11) 0.7369(13) 0.2625(5) 0.069(5) Uani 1 1 d . . .
H1A H 1.0042 0.7503 0.2537 0.104 Uiso 1 1 calc R . .
H1B H 0.9189 0.6697 0.2484 0.104 Uiso 1 1 calc R . .
H1C H 0.9563 0.7224 0.2914 0.104 Uiso 1 1 calc R . .
C2 C 0.9277(12) 0.9713(13) 0.2897(4) 0.064(5) Uani 1 1 d . . .
H2A H 0.8944 1.0436 0.2864 0.096 Uiso 1 1 calc R . .
H2B H 0.9887 0.9859 0.2861 0.096 Uiso 1 1 calc R . .
H2C H 0.9264 0.9402 0.3165 0.096 Uiso 1 1 calc R . .
C3 C 0.7726(11) 0.8276(18) 0.2694(5) 0.076(6) Uani 1 1 d . . .
H3A H 0.7847 0.7690 0.2908 0.092 Uiso 1 1 calc R . .
H3B H 0.7500 0.8974 0.2812 0.092 Uiso 1 1 calc R . .
C4 C 0.7082(15) 0.786(2) 0.2398(5) 0.115(9) Uani 1 1 d . . .
H4A H 0.6513 0.7938 0.2497 0.138 Uiso 1 1 calc R . .
H4B H 0.7189 0.7019 0.2373 0.138 Uiso 1 1 calc R . .
C5 C 0.6023(10) 0.9434(14) 0.1875(7) 0.095(8) Uani 1 1 d . . .
H5A H 0.6202 1.0113 0.2040 0.142 Uiso 1 1 calc R . .
H5B H 0.5547 0.9035 0.1981 0.142 Uiso 1 1 calc R . .
H5C H 0.5819 0.9676 0.1599 0.142 Uiso 1 1 calc R . .
C6 C 0.6503(11) 0.7257(15) 0.1561(6) 0.079(6) Uani 1 1 d . . .
H6A H 0.6970 0.6690 0.1548 0.119 Uiso 1 1 calc R . .
H6B H 0.6290 0.7544 0.1291 0.119 Uiso 1 1 calc R . .
H6C H 0.6019 0.6894 0.1671 0.119 Uiso 1 1 calc R . .
C7 C 1.1743(9) 1.1024(14) 0.1359(5) 0.066(5) Uani 1 1 d . . .
H7A H 1.1490 1.1784 0.1396 0.099 Uiso 1 1 calc R . .
H7B H 1.2301 1.1118 0.1256 0.099 Uiso 1 1 calc R . .
H7C H 1.1848 1.0616 0.1616 0.099 Uiso 1 1 calc R . .
C8 C 1.1058(12) 1.0944(16) 0.0512(5) 0.077(6) Uani 1 1 d . . .
H8A H 1.0666 1.0558 0.0297 0.115 Uiso 1 1 calc R . .
H8B H 1.1663 1.0908 0.0456 0.115 Uiso 1 1 calc R . .
H8C H 1.0880 1.1752 0.0529 0.115 Uiso 1 1 calc R . .
C9 C 1.1530(10) 0.8776(14) 0.0956(5) 0.057(5) Uani 1 1 d . . .
H9A H 1.2046 0.8883 0.0817 0.068 Uiso 1 1 calc R . .
H9B H 1.1740 0.8460 0.1225 0.068 Uiso 1 1 calc R . .
C10 C 1.0888(12) 0.7921(15) 0.0719(5) 0.066(5) Uani 1 1 d . . .
H10A H 1.1168 0.7152 0.0718 0.079 Uiso 1 1 calc R . .
H10B H 1.0737 0.8185 0.0439 0.079 Uiso 1 1 calc R . .
C11 C 1.0135(13) 0.6684(13) 0.1336(5) 0.080(6) Uani 1 1 d . . .
H11A H 1.0538 0.6994 0.1563 0.120 Uiso 1 1 calc R . .
H11B H 1.0413 0.6031 0.1220 0.120 Uiso 1 1 calc R . .
H11C H 0.9594 0.6424 0.1427 0.120 Uiso 1 1 calc R . .
C12 C 0.9119(12) 0.6996(16) 0.0571(5) 0.093(7) Uani 1 1 d . . .
H12A H 0.8917 0.7500 0.0343 0.139 Uiso 1 1 calc R . .
H12B H 0.8612 0.6725 0.0688 0.139 Uiso 1 1 calc R . .
H12C H 0.9431 0.6334 0.0480 0.139 Uiso 1 1 calc R . .
C13 C 0.8224(10) 1.4277(14) 0.1586(6) 0.079(6) Uani 1 1 d . . .
H13A H 0.8787 1.4204 0.1488 0.119 Uiso 1 1 calc R . .
H13B H 0.8308 1.4125 0.1875 0.119 Uiso 1 1 calc R . .
H13C H 0.7995 1.5059 0.1535 0.119 Uiso 1 1 calc R . .
C14 C 0.6430(11) 1.3469(14) 0.1542(5) 0.069(5) Uani 1 1 d . . .
H14A H 0.5971 1.2953 0.1411 0.104 Uiso 1 1 calc R . .
H14B H 0.6240 1.4272 0.1499 0.104 Uiso 1 1 calc R . .
H14C H 0.6539 1.3306 0.1830 0.104 Uiso 1 1 calc R . .
C15 C 0.7179(11) 1.3833(15) 0.0799(5) 0.071(5) Uani 1 1 d . . .
H15A H 0.6846 1.4562 0.0804 0.085 Uiso 1 1 calc R . .
H15B H 0.7732 1.4005 0.0696 0.085 Uiso 1 1 calc R . .
C16 C 0.6657(12) 1.3004(13) 0.0531(5) 0.062(5) Uani 1 1 d . . .
H16A H 0.6575 1.3303 0.0254 0.074 Uiso 1 1 calc R . .
H16B H 0.6070 1.2914 0.0613 0.074 Uiso 1 1 calc R . .
C17 C 0.7902(13) 1.1761(17) 0.0155(5) 0.091(7) Uani 1 1 d . . .
H17A H 0.8245 1.1057 0.0136 0.136 Uiso 1 1 calc R . .
H17B H 0.8300 1.2415 0.0220 0.136 Uiso 1 1 calc R . .
H17C H 0.7527 1.1902 -0.0102 0.136 Uiso 1 1 calc R . .
C18 C 0.6319(14) 1.0635(16) 0.0316(6) 0.104(8) Uani 1 1 d . . .
H18A H 0.5911 1.0491 0.0506 0.157 Uiso 1 1 calc R . .
H18B H 0.6567 0.9902 0.0242 0.157 Uiso 1 1 calc R . .
H18C H 0.6005 1.1007 0.0076 0.157 Uiso 1 1 calc R . .
B1 B 0.6382(12) 0.9998(15) 0.3902(5) 0.045(5) Uani 1 1 d . . .
C50 C 0.6359(11) 1.0647(14) 0.3442(5) 0.047(4) Uani 1 1 d . . .
C51 C 0.5547(12) 1.0667(16) 0.3159(5) 0.067(5) Uani 1 1 d . . .
H51 H 0.5052 1.0252 0.3219 0.080 Uiso 1 1 calc R . .
C52 C 0.5481(16) 1.130(2) 0.2792(5) 0.099(8) Uani 1 1 d . . .
H52 H 0.4954 1.1302 0.2605 0.119 Uiso 1 1 calc R . .
C53 C 0.623(2) 1.194(3) 0.2715(7) 0.134(12) Uani 1 1 d . . .
H53 H 0.6212 1.2350 0.2472 0.160 Uiso 1 1 calc R . .
C54 C 0.6948(16) 1.194(2) 0.2991(8) 0.104(8) Uani 1 1 d . . .
H54 H 0.7425 1.2416 0.2942 0.125 Uiso 1 1 calc R . .
C55 C 0.7046(13) 1.1315(15) 0.3338(5) 0.063(5) Uani 1 1 d . . .
H55 H 0.7591 1.1334 0.3512 0.076 Uiso 1 1 calc R . .
C56 C 0.6091(9) 0.8615(13) 0.3851(4) 0.041(4) Uani 1 1 d . . .
C57 C 0.6086(11) 0.7904(14) 0.4204(5) 0.058(5) Uani 1 1 d . . .
H57 H 0.6193 0.8281 0.4456 0.070 Uiso 1 1 calc R . .
C58 C 0.5944(11) 0.6755(18) 0.4208(6) 0.075(6) Uani 1 1 d . . .
H58 H 0.5963 0.6364 0.4456 0.090 Uiso 1 1 calc R . .
C59 C 0.5770(14) 0.6145(17) 0.3854(7) 0.089(7) Uani 1 1 d . . .
H59 H 0.5668 0.5338 0.3854 0.107 Uiso 1 1 calc R . .
C60 C 0.5748(11) 0.6744(18) 0.3497(6) 0.081(7) Uani 1 1 d . . .
H60 H 0.5618 0.6339 0.3251 0.097 Uiso 1 1 calc R . .
C61 C 0.5918(10) 0.7969(15) 0.3490(5) 0.056(5) Uani 1 1 d . . .
H61 H 0.5915 0.8348 0.3241 0.067 Uiso 1 1 calc R . .
C62 C 0.5738(9) 1.0849(13) 0.4141(4) 0.038(4) Uani 1 1 d . . .
C63 C 0.5846(11) 1.2058(15) 0.4129(5) 0.063(5) Uani 1 1 d . . .
H63 H 0.6243 1.2392 0.3973 0.075 Uiso 1 1 calc R . .
C64 C 0.5338(12) 1.2777(14) 0.4360(4) 0.058(5) Uani 1 1 d . . .
H64 H 0.5433 1.3586 0.4360 0.070 Uiso 1 1 calc R . .
C65 C 0.4726(11) 1.2354(18) 0.4580(5) 0.061(5) Uani 1 1 d . . .
H65 H 0.4406 1.2854 0.4728 0.073 Uiso 1 1 calc R . .
C66 C 0.4594(11) 1.1169(17) 0.4579(5) 0.059(5) Uani 1 1 d . . .
H66 H 0.4168 1.0847 0.4722 0.071 Uiso 1 1 calc R . .
C67 C 0.5093(11) 1.0444(15) 0.4365(5) 0.059(5) Uani 1 1 d . . .
H67 H 0.4991 0.9637 0.4371 0.071 Uiso 1 1 calc R . .
C68 C 0.7410(10) 0.9957(12) 0.4150(5) 0.046(4) Uani 1 1 d . . .
C69 C 0.7648(10) 1.0286(13) 0.4537(4) 0.049(4) Uani 1 1 d . . .
H69 H 0.7226 1.0674 0.4666 0.059 Uiso 1 1 calc R . .
C70 C 0.8493(10) 1.0081(15) 0.4761(5) 0.058(5) Uani 1 1 d . . .
H70 H 0.8617 1.0326 0.5032 0.070 Uiso 1 1 calc R . .
C71 C 0.9139(12) 0.9524(14) 0.4587(5) 0.059(5) Uani 1 1 d . . .
H71 H 0.9697 0.9357 0.4737 0.071 Uiso 1 1 calc R . .
C72 C 0.8936(11) 0.9218(14) 0.4179(6) 0.063(5) Uani 1 1 d . . .
H72 H 0.9364 0.8855 0.4047 0.076 Uiso 1 1 calc R . .
C73 C 0.8092(9) 0.9454(12) 0.3969(4) 0.047(4) Uani 1 1 d . . .
H73 H 0.7974 0.9267 0.3693 0.056 Uiso 1 1 calc R . .
O1 O 0.8514(9) 0.7370(12) 0.1748(4) 0.069(10) Uiso 0.33 1 d PR . .
H1 H 0.8824 0.7173 0.1577 0.104 Uiso 0.33 1 calc PR . .
O2 O 0.934(2) 0.968(3) 0.0510(10) 0.084(12) Uiso 0.33 1 d P . .
H2 H 0.9759 1.0033 0.0432 0.125 Uiso 0.33 1 calc PR . .
O3 O 0.660(3) 1.094(4) 0.1170(13) 0.110(15) Uiso 0.33 1 d P . .
H3 H 0.6491 1.0249 0.1118 0.165 Uiso 0.33 1 calc PR . .

loop_
_atom_site_aniso_label
_atom_site_aniso_U_11
_atom_site_aniso_U_22
_atom_site_aniso_U_33
_atom_site_aniso_U_23
_atom_site_aniso_U_13
_atom_site_aniso_U_12
W1 0.0261(3) 0.0279(3) 0.0291(3) 0.0024(2) 0.0041(2) 0.0009(3)
W2 0.0309(3) 0.0258(3) 0.0328(3) -0.0001(3) 0.0102(3) 0.0041(3)
W3 0.0259(3) 0.0274(3) 0.0351(3) 0.0049(3) 0.0070(2) 0.0040(3)
Se1 0.0380(9) 0.0331(8) 0.0311(8) 0.0018(6) 0.0018(7) -0.0029(7)
Se2 0.0281(8) 0.0461(9) 0.0356(8) -0.0046(7) 0.0028(7) 0.0054(7)
Se3 0.0352(9) 0.0260(8) 0.0767(11) 0.0020(8) 0.0218(8) 0.0003(7)
Se4 0.0428(9) 0.0329(8) 0.0378(8) -0.0032(7) 0.0113(7) 0.0023(7)
P1 0.039(2) 0.045(2) 0.035(2) 0.0056(18) 0.0022(19) 0.002(2)
P2 0.032(2) 0.040(2) 0.048(2) 0.0102(19) 0.0058(19) -0.0022(19)
P3 0.033(2) 0.049(3) 0.050(2) -0.003(2) 0.021(2) 0.003(2)
P4 0.062(3) 0.036(2) 0.043(2) -0.0091(18) 0.024(2) -0.001(2)
P5 0.032(2) 0.031(2) 0.066(3) 0.0055(19) 0.015(2) 0.0037(19)
P6 0.060(3) 0.053(3) 0.051(3) 0.008(2) 0.006(2) 0.017(2)
C1 0.085(14) 0.056(11) 0.061(11) 0.023(9) -0.008(10) 0.033(10)
C2 0.100(15) 0.052(11) 0.035(9) 0.011(8) -0.008(9) 0.003(10)
C3 0.057(12) 0.124(18) 0.053(11) 0.035(11) 0.025(10) -0.008(12)
C4 0.109(19) 0.19(3) 0.049(12) 0.042(14) 0.019(13) -0.057(18)
C5 0.041(11) 0.047(12) 0.20(2) 0.019(13) 0.044(14) 0.002(9)
C6 0.059(12) 0.067(13) 0.110(15) 0.019(11) 0.005(11) -0.034(10)
C7 0.031(9) 0.075(13) 0.099(14) -0.002(11) 0.034(10) -0.008(9)
C8 0.078(14) 0.092(15) 0.073(12) 0.008(11) 0.054(11) -0.001(12)
C9 0.028(9) 0.071(12) 0.077(12) 0.019(10) 0.024(9) 0.029(9)
C10 0.091(14) 0.062(12) 0.054(11) -0.015(9) 0.042(10) 0.023(11)
C11 0.129(18) 0.031(10) 0.092(14) 0.008(9) 0.057(13) 0.005(11)
C12 0.094(16) 0.089(15) 0.098(15) -0.063(13) 0.027(13) -0.020(13)
C13 0.048(11) 0.045(11) 0.147(19) 0.006(11) 0.022(12) 0.011(9)
C14 0.066(12) 0.049(11) 0.101(14) 0.010(10) 0.038(11) 0.014(10)
C15 0.054(12) 0.056(12) 0.108(15) 0.032(11) 0.029(11) 0.010(10)
C16 0.078(13) 0.046(11) 0.057(11) 0.009(9) -0.005(10) 0.024(10)
C17 0.114(17) 0.114(17) 0.051(11) 0.025(11) 0.039(11) 0.052(14)
C18 0.13(2) 0.077(15) 0.081(14) 0.008(12) -0.049(14) 0.022(14)
B1 0.048(12) 0.038(11) 0.047(11) -0.017(8) 0.004(9) -0.005(9)
C50 0.040(10) 0.046(10) 0.055(10) -0.012(8) 0.006(9) -0.004(8)
C51 0.066(13) 0.079(13) 0.064(12) 0.015(10) 0.038(11) 0.004(11)
C52 0.101(18) 0.15(2) 0.041(12) 0.006(13) 0.004(12) 0.077(17)
C53 0.17(3) 0.18(3) 0.072(17) 0.059(18) 0.092(19) 0.04(2)
C54 0.10(2) 0.105(19) 0.11(2) 0.012(17) 0.008(16) -0.013(16)
C55 0.080(14) 0.071(13) 0.037(10) 0.006(9) 0.006(9) -0.008(11)
C56 0.035(9) 0.044(9) 0.042(9) -0.014(8) 0.001(7) 0.014(7)
C57 0.056(11) 0.029(10) 0.088(13) 0.022(9) 0.004(10) 0.020(9)
C58 0.052(12) 0.094(17) 0.081(14) -0.020(13) 0.016(11) -0.026(12)
C59 0.104(18) 0.054(13) 0.102(17) 0.026(13) -0.006(15) 0.003(12)
C60 0.054(12) 0.080(15) 0.100(17) -0.054(13) -0.018(12) 0.003(11)
C61 0.040(10) 0.060(12) 0.065(12) 0.003(10) 0.002(9) 0.007(9)
C62 0.035(9) 0.052(11) 0.026(8) -0.004(7) 0.000(7) 0.012(8)
C63 0.066(13) 0.063(13) 0.065(12) 0.013(10) 0.030(10) 0.015(10)
C64 0.094(15) 0.037(10) 0.036(9) -0.020(8) -0.015(10) 0.020(10)
C65 0.049(11) 0.102(17) 0.035(9) -0.009(10) 0.012(9) 0.001(11)
C66 0.043(10) 0.084(14) 0.055(11) -0.018(10) 0.028(9) -0.010(10)
C67 0.051(11) 0.055(11) 0.072(12) -0.004(9) 0.008(10) 0.010(9)
C68 0.042(10) 0.036(9) 0.060(11) 0.003(8) 0.014(9) -0.008(8)
C69 0.036(10) 0.059(11) 0.047(10) 0.002(8) -0.008(8) 0.011(8)
C70 0.037(10) 0.076(13) 0.061(11) 0.010(10) 0.002(9) 0.007(9)
C71 0.057(12) 0.053(11) 0.067(12) 0.025(9) 0.007(10) 0.003(9)
C72 0.050(11) 0.041(10) 0.105(16) 0.023(10) 0.033(11) 0.015(9)
C73 0.034(9) 0.060(11) 0.047(9) 0.000(8) 0.012(8) 0.005(8)

loop_
_atom_type_symbol
_atom_type_description
_atom_type_scat_dispersion_real
_atom_type_scat_dispersion_imag
_atom_type_scat_source
C C 0.0033 0.0016 'International Tables Vol C Tables 4.2.6.8 and 6.1.1.4'
H H 0.0000 0.0000 'International Tables Vol C Tables 4.2.6.8 and 6.1.1.4'
B B 0.0013 0.0007 'International Tables Vol C Tables 4.2.6.8 and 6.1.1.4'
P P 0.1023 0.0942 'International Tables Vol C Tables 4.2.6.8 and 6.1.1.4'
Se Se -0.0929 2.2259 'International Tables Vol C Tables 4.2.6.8 and 6.1.1.4'
W W -0.8490 6.8722 'International Tables Vol C Tables 4.2.6.8 and 6.1.1.4'
O O 0.0106 0.0060 'International Tables Vol C Tables 4.2.6.8 and 6.1.1.4'

loop_
_geom_angle_atom_site_label_1
_geom_angle_atom_site_label_2
_geom_angle_atom_site_label_3
_geom_angle
_geom_angle_site_symmetry_1
_geom_angle_site_symmetry_3
_geom_angle_publ_flag
O1 W1 Se4 157.2(4) . . ?
O1 W1 Se2 92.2(4) . . ?
Se4 W1 Se2 102.59(5) . . ?
O1 W1 P1 77.1(4) . . ?
Se4 W1 P1 87.17(10) . . ?
Se2 W1 P1 84.03(10) . . ?
O1 W1 Se1 83.2(4) . . ?
Se4 W1 Se1 107.99(5) . . ?
Se2 W1 Se1 108.01(5) . . ?
P1 W1 Se1 157.35(10) . . ?
O1 W1 P2 72.5(4) . . ?
Se4 W1 P2 88.55(10) . . ?
Se2 W1 P2 159.30(9) . . ?
P1 W1 P2 79.10(13) . . ?
Se1 W1 P2 84.44(9) . . ?
O1 W1 W3 138.8(4) . . ?
Se4 W1 W3 55.02(4) . . ?
Se2 W1 W3 101.91(4) . . ?
P1 W1 W3 142.18(10) . . ?
Se1 W1 W3 55.69(4) . . ?
P2 W1 W3 98.77(9) . . ?
O1 W1 W2 100.4(4) . . ?
Se4 W1 W2 102.20(4) . . ?
Se2 W1 W2 55.10(4) . . ?
P1 W1 W2 139.09(10) . . ?
Se1 W1 W2 55.52(4) . . ?
P2 W1 W2 139.95(9) . . ?
W3 W1 W2 60.11(2) . . ?
O2 W2 Se3 94.6(10) . . ?
O2 W2 Se2 152.7(10) . . ?
Se3 W2 Se2 103.90(5) . . ?
O2 W2 P3 75.3(10) . . ?
Se3 W2 P3 83.74(10) . . ?
Se2 W2 P3 86.81(10) . . ?
O2 W2 Se1 84.9(10) . . ?
Se3 W2 Se1 107.38(5) . . ?
Se2 W2 Se1 107.88(5) . . ?
P3 W2 Se1 158.13(10) . . ?
O2 W2 P4 68.9(10) . . ?
Se3 W2 P4 158.56(10) . . ?
Se2 W2 P4 87.67(10) . . ?
P3 W2 P4 78.89(14) . . ?
Se1 W2 P4 85.48(11) . . ?
O2 W2 W3 105.5(10) . . ?
Se3 W2 W3 55.07(4) . . ?
Se2 W2 W3 101.54(4) . . ?
P3 W2 W3 138.80(10) . . ?
Se1 W2 W3 55.54(4) . . ?
P4 W2 W3 140.97(10) . . ?
O2 W2 W1 139.8(10) . . ?
Se3 W2 W1 102.85(4) . . ?
Se2 W2 W1 55.00(4) . . ?
P3 W2 W1 141.80(10) . . ?
Se1 W2 W1 55.49(3) . . ?
P4 W2 W1 98.58(9) . . ?
W3 W2 W1 59.74(2) . . ?
O3 W3 Se4 95.6(12) . . ?
O3 W3 Se3 154.1(12) . . ?
Se4 W3 Se3 104.60(6) . . ?
O3 W3 P5 80.9(13) . . ?
Se4 W3 P5 84.13(10) . . ?
Se3 W3 P5 85.16(10) . . ?
O3 W3 Se1 81.0(12) . . ?
Se4 W3 Se1 108.12(5) . . ?
Se3 W3 Se1 107.23(5) . . ?
P5 W3 Se1 159.01(10) . . ?
O3 W3 P6 65.8(12) . . ?
Se4 W3 P6 156.39(11) . . ?
Se3 W3 P6 90.20(12) . . ?
P5 W3 P6 78.81(14) . . ?
Se1 W3 P6 84.17(11) . . ?
O3 W3 W1 101.7(12) . . ?
Se4 W3 W1 55.19(4) . . ?
Se3 W3 W1 103.07(4) . . ?
P5 W3 W1 139.32(10) . . ?
Se1 W3 W1 55.65(3) . . ?
P6 W3 W1 139.73(11) . . ?
O3 W3 W2 136.1(12) . . ?
Se4 W3 W2 102.38(4) . . ?
Se3 W3 W2 54.92(4) . . ?
P5 W3 W2 140.02(9) . . ?
Se1 W3 W2 55.52(4) . . ?
P6 W3 W2 101.19(11) . . ?
W1 W3 W2 60.15(2) . . ?
W1 Se1 W2 69.00(4) . . ?
W1 Se1 W3 68.66(4) . . ?
W2 Se1 W3 68.94(4) . . ?
W1 Se2 W2 69.90(4) . . ?
W2 Se3 W3 70.01(4) . . ?
W3 Se4 W1 69.79(4) . . ?
C1 P1 C3 105.0(9) . . ?
C1 P1 C2 102.7(7) . . ?
C3 P1 C2 102.3(9) . . ?
C1 P1 W1 115.8(6) . . ?
C3 P1 W1 110.2(6) . . ?
C2 P1 W1 119.2(5) . . ?
C5 P2 C6 104.2(9) . . ?
C5 P2 C4 103.6(11) . . ?
C6 P2 C4 103.8(10) . . ?
C5 P2 W1 121.1(6) . . ?
C6 P2 W1 116.1(6) . . ?
C4 P2 W1 106.1(7) . . ?
C7 P3 C9 105.9(8) . . ?
C7 P3 C8 102.9(8) . . ?
C9 P3 C8 103.9(8) . . ?
C7 P3 W2 119.1(5) . . ?
C9 P3 W2 108.8(5) . . ?
C8 P3 W2 114.8(6) . . ?
C11 P4 C12 99.9(9) . . ?
C11 P4 C10 103.6(8) . . ?
C12 P4 C10 102.2(8) . . ?
C11 P4 W2 121.1(6) . . ?
C12 P4 W2 119.0(6) . . ?
C10 P4 W2 108.5(5) . . ?
C13 P5 C14 104.8(8) . . ?
C13 P5 C15 103.9(9) . . ?
C14 P5 C15 103.9(8) . . ?
C13 P5 W3 119.1(5) . . ?
C14 P5 W3 116.1(5) . . ?
C15 P5 W3 107.3(6) . . ?
C17 P6 C18 103.3(10) . . ?
C17 P6 C16 101.1(8) . . ?
C18 P6 C16 101.9(9) . . ?
C17 P6 W3 120.2(6) . . ?
C18 P6 W3 118.4(6) . . ?
C16 P6 W3 109.1(5) . . ?
C4 C3 P1 113.9(14) . . ?
C3 C4 P2 120.4(15) . . ?
C10 C9 P3 110.8(10) . . ?
C9 C10 P4 109.7(10) . . ?
C16 C15 P5 111.2(12) . . ?
C15 C16 P6 110.7(12) . . ?
C56 B1 C68 104.1(12) . . ?
C56 B1 C62 116.2(13) . . ?
C68 B1 C62 110.8(12) . . ?
C56 B1 C50 111.0(12) . . ?
C68 B1 C50 110.6(13) . . ?
C62 B1 C50 104.1(12) . . ?
C55 C50 C51 115.8(15) . . ?
C55 C50 B1 123.8(14) . . ?
C51 C50 B1 119.8(14) . . ?
C52 C51 C50 121.1(18) . . ?
C53 C52 C51 118(2) . . ?
C54 C53 C52 119(2) . . ?
C53 C54 C55 124(2) . . ?
C54 C55 C50 121.4(19) . . ?
C61 C56 C57 112.5(15) . . ?
C61 C56 B1 127.4(14) . . ?
C57 C56 B1 119.8(13) . . ?
C58 C57 C56 126.1(18) . . ?
C57 C58 C59 120(2) . . ?
C58 C59 C60 118.2(19) . . ?
C59 C60 C61 121.6(18) . . ?
C56 C61 C60 121.1(17) . . ?
C63 C62 C67 116.0(14) . . ?
C63 C62 B1 119.0(14) . . ?
C67 C62 B1 124.9(14) . . ?
C62 C63 C64 118.7(16) . . ?
C65 C64 C63 123.8(17) . . ?
C64 C65 C66 117.5(17) . . ?
C65 C66 C67 120.1(17) . . ?
C66 C67 C62 123.8(16) . . ?
C69 C68 C73 114.9(14) . . ?
C69 C68 B1 124.8(14) . . ?
C73 C68 B1 120.1(13) . . ?
C68 C69 C70 123.8(16) . . ?
C71 C70 C69 120.6(16) . . ?
C70 C71 C72 117.6(16) . . ?
C73 C72 C71 119.5(16) . . ?
C72 C73 C68 123.4(15) . . ?

loop_
_geom_bond_atom_site_label_1
_geom_bond_atom_site_label_2
_geom_bond_distance
_geom_bond_site_symmetry_2
_geom_bond_publ_flag
W1 O1 2.131(14) . ?
W1 Se4 2.4597(15) . ?
W1 Se2 2.4622(15) . ?
W1 P1 2.484(4) . ?
W1 Se1 2.4916(14) . ?
W1 P2 2.541(4) . ?
W1 W3 2.8112(8) . ?
W1 W2 2.8229(8) . ?
W2 O2 2.10(3) . ?
W2 Se3 2.4571(15) . ?
W2 Se2 2.4654(15) . ?
W2 P3 2.491(4) . ?
W2 Se1 2.4925(15) . ?
W2 P4 2.510(4) . ?
W2 W3 2.8215(8) . ?
W3 O3 1.98(4) . ?
W3 Se4 2.4544(15) . ?
W3 Se3 2.4615(16) . ?
W3 P5 2.473(4) . ?
W3 Se1 2.4928(15) . ?
W3 P6 2.517(4) . ?
P1 C1 1.799(14) . ?
P1 C3 1.822(16) . ?
P1 C2 1.838(15) . ?
P2 C5 1.760(16) . ?
P2 C6 1.815(17) . ?
P2 C4 1.821(17) . ?
P3 C7 1.775(15) . ?
P3 C9 1.828(15) . ?
P3 C8 1.855(15) . ?
P4 C11 1.804(15) . ?
P4 C12 1.826(15) . ?
P4 C10 1.826(16) . ?
P5 C13 1.786(16) . ?
P5 C14 1.801(16) . ?
P5 C15 1.867(17) . ?
P6 C17 1.803(17) . ?
P6 C18 1.806(19) . ?
P6 C16 1.812(15) . ?
C3 C4 1.36(2) . ?
C9 C10 1.50(2) . ?
C15 C16 1.44(2) . ?
B1 C56 1.63(2) . ?
B1 C68 1.64(2) . ?
B1 C62 1.66(2) . ?
B1 C50 1.69(2) . ?
C50 C55 1.37(2) . ?
C50 C51 1.42(2) . ?
C51 C52 1.41(2) . ?
C52 C53 1.39(3) . ?
C53 C54 1.31(3) . ?
C54 C55 1.34(3) . ?
C56 C61 1.392(19) . ?
C56 C57 1.42(2) . ?
C57 C58 1.32(2) . ?
C58 C59 1.35(2) . ?
C59 C60 1.36(2) . ?
C60 C61 1.42(2) . ?
C62 C63 1.38(2) . ?
C62 C67 1.39(2) . ?
C63 C64 1.42(2) . ?
C64 C65 1.35(2) . ?
C65 C66 1.36(2) . ?
C66 C67 1.38(2) . ?
C68 C69 1.331(19) . ?
C68 C73 1.390(19) . ?
C69 C70 1.394(18) . ?
C70 C71 1.36(2) . ?
C71 C72 1.38(2) . ?
C72 C73 1.382(19) . ?
